data_1535186
loop_
_publ_author_name
'Hector, A.L.'
'Henderson, S.'
'Levason, W.'
'Webster, M.'

_publ_section_title
;
 Hydrothermal synthesis of scandium, yttrium and lanthanide iodates from
 the corresponding periodates: X-ray crystal structures of Sc (I O3)3, Y
 (I O3)3 * 2(H2 O), La (I O3)3 * 1/2(H2 O) and Lu (I O3)3 * 2(H2 O)
;
_journal_name_full 'Zeitschrift fuer Anorganische und Allgemeine Chemie'
_journal_page_first 198
_journal_page_last 202
_journal_volume 628
_journal_year 2002
_chemical_formula_sum 'H I3 La O9.5'
_chemical_name_systematic 'La (I O3)3 (H2 O)0.5'
_space_group_IT_number 7
_symmetry_space_group_name_Hall 'P -2yac'
_symmetry_space_group_name_H-M 'P 1 n 1'
_cell_angle_alpha 90
_cell_angle_beta 91.86
_cell_angle_gamma 90
_cell_formula_units_Z 4
_cell_length_a 7.219
_cell_length_b 11.139
_cell_length_c 10.708
_cell_volume 860.603
_citation_journal_id_ASTM ZAACAB
_cod_data_source_file Hector_ZAACAB_2002_272.cif
_cod_data_source_block H1I3La1O9.5
_cod_original_cell_volume 860.6027
_cod_original_sg_symbol_Hall 'P -2yc (x-z,y,z)'
_cod_original_formula_sum 'H1 I3 La1 O9.5'
_cod_database_code 1535186

loop_
_symmetry_equiv_pos_as_xyz
x,y,z
x+1/2,-y,z+1/2

loop_
_atom_site_label
_atom_site_type_symbol
_atom_site_fract_x
_atom_site_fract_y
_atom_site_fract_z
_atom_site_occupancy
_atom_site_U_iso_or_equiv
O6 O-2 0.363 0.38 0.237 1 0.0
O4 O-2 0.592 0.337 0.428 1 0.0
O13 O-2 0.385 0.946 0.844 1 0.0
I1 I+5 0.6788 0.1509 0.5803 1 0.0
O3 O-2 0.836 0.048 0.662 1 0.0
La1 La+3 0.6765 0.5 0.5791 1 0.0
I5 I+5 0.589 0.8484 0.8163 1 0.0
O11 O-2 0.514 0.479 1.045 1 0.0
O18 O-2 0.891 0.137 1.099 1 0.0
O15 O-2 0.693 0.861 0.971 1 0.0
La2 La+3 0.6696 0.9826 0.1723 1 0.0
O19 O-2 0.52 0.11 0.99 1 0.0
O14 O-2 0.482 0.701 0.834 1 0.0
O9 O-2 0.875 0.61 0.134 1 0.0
I4 I+5 0.6949 0.5319 0.9455 1 0.0
O7 O-2 0.718 0.546 0.345 1 0.0
I2 I+5 0.5916 0.3311 0.2622 1 0.0
O2 O-2 0.473 0.131 0.673 1 0.0
I3 I+5 0.8376 0.6699 0.2858 1 0.0
O5 O-2 0.546 0.173 0.244 1 0.0
O16 O-2 1.072 0.047 0.911 1 0.0
O10 O-2 0.616 0.457 0.805 1 0.0
O17 O-2 1.173 0.267 1.016 1 0.0
O12 O-2 0.87 0.425 0.989 1 0.0
I6 I+5 0.9756 0.1879 0.9508 1 0.0
O1 O-2 0.761 0.285 0.643 1 0.0
O8 O-2 0.64 0.769 0.247 1 0.0
